data_4309517
loop_
_publ_author_name
'Hugh D. Selby'
'Benny C. Chan'
'Ryan F. Hess'
'Kent D. Abney'
'Peter K. Dorhout'

_publ_contact_author_address
;
     Colorado State University
     Department of Chemistry
     C205 Chemistry
     Fort Collins, CO  80523
     USA
;
_publ_contact_author_email pkd@lamar.colostate.edu
_publ_contact_author_name 'Dr. Peter K. Dorhout'
_publ_contact_author_phone 970-491-0624
_publ_section_title
;
Three New Phases in the K/Cu/Th /S System:  
KCuThS~3~, K~2~Cu~2~ThS~4~, and K~3~Cu~3~Th~2~S~7~
;
_journal_name_full 'Inorganic Chemistry'
_journal_page_first 6463
_journal_page_last 6469
_journal_paper_doi 10.1021/ic050561x
_journal_volume 44
_journal_year 2005
_chemical_formula_moiety 'Cu3 K3 S7 Th2'
_chemical_formula_sum 'Cu3 K3 S7 Th2'
_chemical_formula_weight 996.42
_chemical_name_systematic
;
tripotassium tricopper dithorium heptasulfide
;
_space_group_IT_number 60
_symmetry_cell_setting orthorhombic
_symmetry_Int_Tables_number 60
_symmetry_space_group_name_Hall '-P 2n 2ab'
_symmetry_space_group_name_H-M 'P b c n'
_atom_sites_solution_hydrogens geom
_atom_sites_solution_primary direct
_atom_sites_solution_secondary difmap
_audit_creation_method SHELXL-97
_cell_angle_alpha 90.00
_cell_angle_beta 90.00
_cell_angle_gamma 90.00
_cell_formula_units_Z 4
_cell_length_a 4.051(2)
_cell_length_b 14.023(8)
_cell_length_c 24.633(13)
_cell_measurement_reflns_used 567
_cell_measurement_temperature 273(2)
_cell_measurement_theta_max 23.92
_cell_measurement_theta_min 2.91
_cell_volume 1399.3(13)
_computing_cell_refinement 'Bruker SMART'
_computing_data_collection 'Bruker SMART'
_computing_data_reduction 'Bruker SAINT'
_computing_molecular_graphics 'Bruker SHELXTL'
_computing_publication_material 'Bruker SHELXTL'
_computing_structure_refinement 'Bruker SHELXTL'
_computing_structure_solution 'Bruker SHELXTL'
_diffrn_ambient_temperature 273(2)
_diffrn_measured_fraction_theta_full 0.943
_diffrn_measured_fraction_theta_max 0.943
_diffrn_measurement_device_type 'CCD area detector'
_diffrn_measurement_method 'phi and omega scans'
_diffrn_measurement_specimen_support 'glass fiber'
_diffrn_radiation_monochromator graphite
_diffrn_radiation_source 'fine-focus sealed tube'
_diffrn_radiation_type MoK\a
_diffrn_radiation_wavelength 0.71073
_diffrn_reflns_av_R_equivalents 0.1350
_diffrn_reflns_av_sigmaI/netI 0.1336
_diffrn_reflns_limit_h_max 5
_diffrn_reflns_limit_h_min -5
_diffrn_reflns_limit_k_max 17
_diffrn_reflns_limit_k_min -18
_diffrn_reflns_limit_l_max 33
_diffrn_reflns_limit_l_min -24
_diffrn_reflns_number 8792
_diffrn_reflns_theta_full 28.76
_diffrn_reflns_theta_max 28.76
_diffrn_reflns_theta_min 1.65
_exptl_absorpt_coefficient_mu 27.559
_exptl_absorpt_correction_T_max 1
_exptl_absorpt_correction_T_min 0.604230
_exptl_absorpt_correction_type multi-scan
_exptl_absorpt_process_details 'SADABS(Bruker 2000)'
_exptl_crystal_colour yellow
_exptl_crystal_density_diffrn 4.729
_exptl_crystal_density_meas 0
_exptl_crystal_density_method 'not measured'
_exptl_crystal_description rod
_exptl_crystal_F_000 1744
_exptl_crystal_size_max 0.05
_exptl_crystal_size_mid 0.025
_exptl_crystal_size_min 0.01
_refine_diff_density_max 19.658
_refine_diff_density_min -3.186
_refine_diff_density_rms 1.010
_refine_ls_extinction_method none
_refine_ls_goodness_of_fit_ref 0.832
_refine_ls_matrix_type full
_refine_ls_number_parameters 31
_refine_ls_number_reflns 1723
_refine_ls_number_restraints 0
_refine_ls_restrained_S_all 0.832
_refine_ls_R_factor_all 0.1451
_refine_ls_R_factor_gt 0.0785
_refine_ls_shift/su_max 1.511
_refine_ls_shift/su_mean 0.144
_refine_ls_structure_factor_coef Fsqd
_refine_ls_weighting_details 'calc w=1/[\s^2^(Fo^2^)+(0.1345P)^2^+0.0000P] where P=(Fo^2^+2Fc^2^)/3'
_refine_ls_weighting_scheme calc
_refine_ls_wR_factor_gt 0.1937
_refine_ls_wR_factor_ref 0.2169
_reflns_number_gt 705
_reflns_number_total 1723
_reflns_threshold_expression I>2sigma(I)
_cod_data_source_file ic050561xsi20050411_072826_3.cif
_cod_data_source_block III
_cod_depositor_comments
;
The following automatic conversions were performed:
'_symmetry_cell_setting' value 'Orthorhombic' changed to 'orthorhombic'
according to '/home/saulius/struct/CIF-dictionaries/cif_core.dic'
dictionary named 'cif_core.dic' version 2.4.1 from 2010-06-29.

Automatic conversion script
Id: cif_fix_enum 1527 2010-12-29 10:47:43Z saulius 
;
_cod_original_cell_volume 1399.4(13)
_cod_database_code 4309517

loop_
_symmetry_equiv_pos_as_xyz
'x, y, z'
'-x+1/2, -y+1/2, z+1/2'
'-x, y, -z+1/2'
'x+1/2, -y+1/2, -z'
'-x, -y, -z'
'x-1/2, y-1/2, -z-1/2'
'x, -y, z-1/2'
'-x-1/2, y-1/2, z'

loop_
_atom_site_label
_atom_site_type_symbol
_atom_site_fract_x
_atom_site_fract_y
_atom_site_fract_z
_atom_site_U_iso_or_equiv
_atom_site_adp_type
_atom_site_occupancy
_atom_site_symmetry_multiplicity
_atom_site_calc_flag
_atom_site_refinement_flags
_atom_site_disorder_assembly
_atom_site_disorder_group
Th1 Th -0.0005(12) 0.69061(6) 0.14214(3) 0.0059(3) Uiso 1 1 d . . .
Cu2 Cu 0.5000 0.6595(3) 0.2500 0.0067(8) Uiso 1 2 d S . .
Cu1 Cu 0.002(4) 0.7639(2) -0.03761(12) 0.0097(7) Uiso 1 1 d . . .
K2 K 0.009(9) 0.9541(4) 0.0615(2) 0.0135(12) Uiso 1 1 d . . .
K1 K 1.0000 0.4294(5) 0.2500 0.0112(15) Uiso 1 2 d S . .
S3 S -0.004(8) 0.6382(4) 0.0328(2) 0.0093(13) Uiso 1 1 d . . .
S2 S 0.489(6) 0.5647(4) 0.3278(2) 0.0058(13) Uiso 1 1 d . . .
S4 S 0.0000 0.7542(5) 0.2500 0.0064(15) Uiso 1 2 d S . .
S1 S 0.005(7) 0.6801(4) -0.1203(3) 0.0108(13) Uiso 1 1 d . . .

loop_
_atom_type_symbol
_atom_type_description
_atom_type_scat_dispersion_real
_atom_type_scat_dispersion_imag
_atom_type_scat_source
S S 0.1246 0.1234 'International Tables Vol C Tables 4.2.6.8 and 6.1.1.4'
K K 0.2009 0.2494 'International Tables Vol C Tables 4.2.6.8 and 6.1.1.4'
Cu Cu 0.3201 1.2651 'International Tables Vol C Tables 4.2.6.8 and 6.1.1.4'
Th Th -7.2400 8.8979 'International Tables Vol C Tables 4.2.6.8 and 6.1.1.4'

loop_
_geom_angle_atom_site_label_1
_geom_angle_atom_site_label_2
_geom_angle_atom_site_label_3
_geom_angle
_geom_angle_site_symmetry_1
_geom_angle_site_symmetry_3
_geom_angle_publ_flag
S1 Th1 S2 175.5(2) 4_565 3 ?
S1 Th1 S3 89.3(6) 4_565 . ?
S2 Th1 S3 95.0(6) 3 . ?
S1 Th1 S4 88.63(18) 4_565 . ?
S2 Th1 S4 87.10(17) 3 . ?
S3 Th1 S4 176.7(2) . . ?
S1 Th1 S1 93.93(18) 4_565 4_465 ?
S2 Th1 S1 87.2(5) 3 4_465 ?
S3 Th1 S1 88.9(5) . 4_465 ?
S4 Th1 S1 88.67(18) . 4_465 ?
S1 Th1 S2 85.3(5) 4_565 3_655 ?
S2 Th1 S2 93.19(17) 3 3_655 ?
S3 Th1 S2 95.3(6) . 3_655 ?
S4 Th1 S2 87.12(17) . 3_655 ?
S1 Th1 S2 175.74(18) 4_465 3_655 ?
S1 Th1 Cu1 43.9(2) 4_565 4_565 ?
S2 Th1 Cu1 140.07(18) 3 4_565 ?
S3 Th1 Cu1 46.4(6) . 4_565 ?
S4 Th1 Cu1 132.0(2) . 4_565 ?
S1 Th1 Cu1 99.6(4) 4_465 4_565 ?
S2 Th1 Cu1 82.8(3) 3_655 4_565 ?
S1 Th1 Cu1 99.8(4) 4_565 4_465 ?
S2 Th1 Cu1 84.0(4) 3 4_465 ?
S3 Th1 Cu1 45.7(6) . 4_465 ?
S4 Th1 Cu1 132.2(2) . 4_465 ?
S1 Th1 Cu1 44.2(2) 4_465 4_465 ?
S2 Th1 Cu1 140.09(18) 3_655 4_465 ?
Cu1 Th1 Cu1 74.74(8) 4_565 4_465 ?
S1 Th1 Cu2 78.2(3) 4_565 . ?
S2 Th1 Cu2 97.9(3) 3 . ?
S3 Th1 Cu2 136.9(7) . . ?
S4 Th1 Cu2 45.05(10) . . ?
S1 Th1 Cu2 132.61(17) 4_465 . ?
S2 Th1 Cu2 43.13(14) 3_655 . ?
Cu1 Th1 Cu2 105.4(3) 4_565 . ?
Cu1 Th1 Cu2 176.34(8) 4_465 . ?
S1 Th1 Cu2 132.71(17) 4_565 1_455 ?
S2 Th1 Cu2 43.36(14) 3 1_455 ?
S3 Th1 Cu2 136.4(7) . 1_455 ?
S4 Th1 Cu2 45.08(10) . 1_455 ?
S1 Th1 Cu2 78.6(3) 4_465 1_455 ?
S2 Th1 Cu2 98.8(3) 3_655 1_455 ?
Cu1 Th1 Cu2 176.31(9) 4_565 1_455 ?
Cu1 Th1 Cu2 105.7(3) 4_465 1_455 ?
Cu2 Th1 Cu2 73.91(5) . 1_455 ?
S1 Th1 Th1 137.3(4) 4_565 1_455 ?
S2 Th1 Th1 44.1(4) 3 1_455 ?
S3 Th1 Th1 89.7(7) . 1_455 ?
S4 Th1 Th1 90.04(10) . 1_455 ?
S1 Th1 Th1 43.3(4) 4_465 1_455 ?
S2 Th1 Th1 137.3(4) 3_655 1_455 ?
Cu1 Th1 Th1 127.5(2) 4_565 1_455 ?
Cu1 Th1 Th1 52.8(2) 4_465 1_455 ?
Cu2 Th1 Th1 126.98(7) . 1_455 ?
Cu2 Th1 Th1 53.07(7) 1_455 1_455 ?
S1 Th1 Th1 42.7(4) 4_565 1_655 ?
S2 Th1 Th1 135.9(4) 3 1_655 ?
S3 Th1 Th1 90.3(7) . 1_655 ?
S4 Th1 Th1 89.96(10) . 1_655 ?
S1 Th1 Th1 136.7(4) 4_465 1_655 ?
S2 Th1 Th1 42.7(4) 3_655 1_655 ?
Cu1 Th1 Th1 52.5(2) 4_565 1_655 ?
Cu1 Th1 Th1 127.2(2) 4_465 1_655 ?
Cu2 Th1 Th1 53.02(7) . 1_655 ?
Cu2 Th1 Th1 126.93(7) 1_455 1_655 ?
Th1 Th1 Th1 180.00(4) 1_455 1_655 ?
S2 Cu2 S2 110.5(3) 3_655 . ?
S2 Cu2 S4 107.2(6) 3_655 1_655 ?
S2 Cu2 S4 109.2(6) . 1_655 ?
S2 Cu2 S4 109.2(6) 3_655 . ?
S2 Cu2 S4 107.2(6) . . ?
S4 Cu2 S4 113.5(3) 1_655 . ?
S2 Cu2 Th1 55.8(5) 3_655 . ?
S2 Cu2 Th1 135.2(6) . . ?
S4 Cu2 Th1 115.59(12) 1_655 . ?
S4 Cu2 Th1 54.96(7) . . ?
S2 Cu2 Th1 135.2(6) 3_655 3_655 ?
S2 Cu2 Th1 55.8(5) . 3_655 ?
S4 Cu2 Th1 54.96(7) 1_655 3_655 ?
S4 Cu2 Th1 115.59(12) . 3_655 ?
Th1 Cu2 Th1 165.10(14) . 3_655 ?
S2 Cu2 Th1 54.1(5) 3_655 1_655 ?
S2 Cu2 Th1 137.2(5) . 1_655 ?
S4 Cu2 Th1 55.00(7) 1_655 1_655 ?
S4 Cu2 Th1 115.55(12) . 1_655 ?
Th1 Cu2 Th1 73.91(5) . 1_655 ?
Th1 Cu2 Th1 104.10(5) 3_655 1_655 ?
S2 Cu2 Th1 137.2(5) 3_655 3 ?
S2 Cu2 Th1 54.1(5) . 3 ?
S4 Cu2 Th1 115.55(12) 1_655 3 ?
S4 Cu2 Th1 55.00(7) . 3 ?
Th1 Cu2 Th1 104.10(5) . 3 ?
Th1 Cu2 Th1 73.91(5) 3_655 3 ?
Th1 Cu2 Th1 165.09(14) 1_655 3 ?
S2 Cu2 K1 124.74(15) 3_655 6_566 ?
S2 Cu2 K1 124.74(15) . 6_566 ?
S4 Cu2 K1 56.75(17) 1_655 6_566 ?
S4 Cu2 K1 56.75(17) . 6_566 ?
Th1 Cu2 K1 82.55(7) . 6_566 ?
Th1 Cu2 K1 82.55(7) 3_655 6_566 ?
Th1 Cu2 K1 82.55(7) 1_655 6_566 ?
Th1 Cu2 K1 82.55(7) 3 6_566 ?
S2 Cu2 K1 61.8(4) 3_655 1_455 ?
S2 Cu2 K1 60.5(4) . 1_455 ?
S4 Cu2 K1 155.38(19) 1_655 1_455 ?
S4 Cu2 K1 91.12(17) . 1_455 ?
Th1 Cu2 K1 77.87(7) . 1_455 ?
Th1 Cu2 K1 115.45(9) 3_655 1_455 ?
Th1 Cu2 K1 115.43(8) 1_655 1_455 ?
Th1 Cu2 K1 77.90(7) 3 1_455 ?
K1 Cu2 K1 147.87(7) 6_566 1_455 ?
S2 Cu2 K1 60.5(4) 3_655 . ?
S2 Cu2 K1 61.8(4) . . ?
S4 Cu2 K1 91.12(17) 1_655 . ?
S4 Cu2 K1 155.38(19) . . ?
Th1 Cu2 K1 115.45(9) . . ?
Th1 Cu2 K1 77.87(7) 3_655 . ?
Th1 Cu2 K1 77.90(7) 1_655 . ?
Th1 Cu2 K1 115.43(8) 3 . ?
K1 Cu2 K1 147.87(7) 6_566 . ?
K1 Cu2 K1 64.26(14) 1_455 . ?
S1 Cu1 S3 108.7(8) . 4_565 ?
S1 Cu1 S3 104.5(2) . . ?
S3 Cu1 S3 112.1(11) 4_565 . ?
S1 Cu1 S3 108.9(8) . 4_465 ?
S3 Cu1 S3 111.6(2) 4_565 4_465 ?
S3 Cu1 S3 110.7(11) . 4_465 ?
S1 Cu1 Cu1 120.3(7) . 4_565 ?
S3 Cu1 Cu1 56.3(3) 4_565 4_565 ?
S3 Cu1 Cu1 55.8(8) . 4_565 ?
S3 Cu1 Cu1 130.7(3) 4_465 4_565 ?
S1 Cu1 Cu1 120.8(7) . 4_465 ?
S3 Cu1 Cu1 130.4(3) 4_565 4_465 ?
S3 Cu1 Cu1 54.8(8) . 4_465 ?
S3 Cu1 Cu1 55.9(3) 4_465 4_465 ?
Cu1 Cu1 Cu1 93.86(18) 4_565 4_465 ?
S1 Cu1 Th1 55.3(6) . 4_465 ?
S3 Cu1 Th1 115.6(3) 4_565 4_465 ?
S3 Cu1 Th1 132.1(8) . 4_465 ?
S3 Cu1 Th1 55.0(3) 4_465 4_465 ?
Cu1 Cu1 Th1 170.5(3) 4_565 4_465 ?
Cu1 Cu1 Th1 95.5(2) 4_465 4_465 ?
S1 Cu1 Th1 54.8(6) . 4_565 ?
S3 Cu1 Th1 55.4(3) 4_565 4_565 ?
S3 Cu1 Th1 133.2(8) . 4_565 ?
S3 Cu1 Th1 115.7(3) 4_465 4_565 ?
Cu1 Cu1 Th1 95.8(2) 4_565 4_565 ?
Cu1 Cu1 Th1 170.2(3) 4_465 4_565 ?
Th1 Cu1 Th1 74.74(8) 4_465 4_565 ?
S1 Cu1 K2 162.4(2) . . ?
S3 Cu1 K2 62.8(7) 4_565 . ?
S3 Cu1 K2 93.01(18) . . ?
S3 Cu1 K2 64.2(7) 4_465 . ?
Cu1 Cu1 K2 69.3(5) 4_565 . ?
Cu1 Cu1 K2 70.0(5) 4_465 . ?
Th1 Cu1 K2 112.6(4) 4_465 . ?
Th1 Cu1 K2 112.1(4) 4_565 . ?
S1 Cu1 K2 56.8(5) . 4_465 ?
S3 Cu1 K2 156.8(7) 4_565 4_465 ?
S3 Cu1 K2 61.1(6) . 4_465 ?
S3 Cu1 K2 91.1(7) 4_465 4_465 ?
Cu1 Cu1 K2 112.6(4) 4_565 4_465 ?
Cu1 Cu1 K2 66.1(4) 4_465 4_465 ?
Th1 Cu1 K2 72.9(3) 4_465 4_465 ?
Th1 Cu1 K2 111.2(3) 4_565 4_465 ?
K2 Cu1 K2 136.2(8) . 4_465 ?
S1 Cu1 K2 56.7(5) . 4_565 ?
S3 Cu1 K2 91.0(7) 4_565 4_565 ?
S3 Cu1 K2 62.1(6) . 4_565 ?
S3 Cu1 K2 157.0(7) 4_465 4_565 ?
Cu1 Cu1 K2 65.6(4) 4_565 4_565 ?
Cu1 Cu1 K2 113.1(4) 4_465 4_565 ?
Th1 Cu1 K2 111.7(3) 4_465 4_565 ?
Th1 Cu1 K2 72.7(3) 4_565 4_565 ?
K2 Cu1 K2 134.9(8) . 4_565 ?
K2 Cu1 K2 66.11(10) 4_465 4_565 ?
S1 Cu1 K2 111.55(19) . 5_575 ?
S3 Cu1 K2 57.2(7) 4_565 5_575 ?
S3 Cu1 K2 143.90(19) . 5_575 ?
S3 Cu1 K2 56.5(6) 4_465 5_575 ?
Cu1 Cu1 K2 104.2(4) 4_565 5_575 ?
Cu1 Cu1 K2 103.2(5) 4_465 5_575 ?
Th1 Cu1 K2 72.0(4) 4_465 5_575 ?
Th1 Cu1 K2 72.8(3) 4_565 5_575 ?
K2 Cu1 K2 50.92(15) . 5_575 ?
K2 Cu1 K2 142.0(4) 4_465 5_575 ?
K2 Cu1 K2 142.5(4) 4_565 5_575 ?
S1 K2 S2 84.9(6) 4_565 6_566 ?
S1 K2 S1 80.9(2) 4_565 4_465 ?
S2 K2 S1 83.0(6) 6_566 4_465 ?
S1 K2 K2 132.8(14) 4_565 5_575 ?
S2 K2 K2 127.3(3) 6_566 5_575 ?
S1 K2 K2 130.2(15) 4_465 5_575 ?
S1 K2 S3 72.9(7) 4_565 4_565 ?
S2 K2 S3 144.9(14) 6_566 4_565 ?
S1 K2 S3 118.6(4) 4_465 4_565 ?
K2 K2 S3 61.4(7) 5_575 4_565 ?
S1 K2 S3 100.3(10) 4_565 8_665 ?
S2 K2 S3 79.5(5) 6_566 8_665 ?
S1 K2 S3 162.3(3) 4_465 8_665 ?
K2 K2 S3 61.1(7) 5_575 8_665 ?
S3 K2 S3 78.3(6) 4_565 8_665 ?
S1 K2 S3 162.5(3) 4_565 8_565 ?
S2 K2 S3 77.7(5) 6_566 8_565 ?
S1 K2 S3 99.3(10) 4_465 8_565 ?
K2 K2 S3 59.6(7) 5_575 8_565 ?
S3 K2 S3 121.0(4) 4_565 8_565 ?
S3 K2 S3 74.21(16) 8_665 8_565 ?
S1 K2 S3 119.1(4) 4_565 4_465 ?
S2 K2 S3 140.4(14) 6_566 4_465 ?
S1 K2 S3 71.7(7) 4_465 4_465 ?
K2 K2 S3 60.2(7) 5_575 4_465 ?
S3 K2 S3 74.63(17) 4_565 4_465 ?
S3 K2 S3 121.4(4) 8_665 4_465 ?
S3 K2 S3 77.0(6) 8_565 4_465 ?
S1 K2 Cu1 82.7(4) 4_565 . ?
S2 K2 Cu1 162.0(3) 6_566 . ?
S1 K2 Cu1 82.2(4) 4_465 . ?
K2 K2 Cu1 70.58(18) 5_575 . ?
S3 K2 Cu1 40.8(5) 4_565 . ?
S3 K2 Cu1 115.6(6) 8_665 . ?
S3 K2 Cu1 114.8(6) 8_565 . ?
S3 K2 Cu1 41.2(5) 4_465 . ?
S1 K2 Cu1 39.2(3) 4_565 4_565 ?
S2 K2 Cu1 124.1(7) 6_566 4_565 ?
S1 K2 Cu1 85.9(4) 4_465 4_565 ?
K2 K2 Cu1 100.9(8) 5_575 4_565 ?
S3 K2 Cu1 40.8(3) 4_565 4_565 ?
S3 K2 Cu1 106.3(10) 8_665 4_565 ?
S3 K2 Cu1 158.1(3) 8_565 4_565 ?
S3 K2 Cu1 84.6(4) 4_465 4_565 ?
Cu1 K2 Cu1 44.55(17) . 4_565 ?
S1 K2 Cu1 86.2(4) 4_565 4_465 ?
S2 K2 Cu1 121.8(8) 6_566 4_465 ?
S1 K2 Cu1 38.8(3) 4_465 4_465 ?
K2 K2 Cu1 99.4(8) 5_575 4_465 ?
S3 K2 Cu1 84.1(4) 4_565 4_465 ?
S3 K2 Cu1 158.4(3) 8_665 4_465 ?
S3 K2 Cu1 105.1(10) 8_565 4_465 ?
S3 K2 Cu1 40.3(3) 4_465 4_465 ?
Cu1 K2 Cu1 44.33(17) . 4_465 ?
Cu1 K2 Cu1 66.11(10) 4_565 4_465 ?
S1 K2 Cu1 132.4(9) 4_565 5_575 ?
S2 K2 Cu1 68.82(14) 6_566 5_575 ?
S1 K2 Cu1 130.9(9) 4_465 5_575 ?
K2 K2 Cu1 58.50(16) 5_575 5_575 ?
S3 K2 Cu1 106.9(5) 4_565 5_575 ?
S3 K2 Cu1 38.0(5) 8_665 5_575 ?
S3 K2 Cu1 37.3(5) 8_565 5_575 ?
S3 K2 Cu1 105.8(5) 4_465 5_575 ?
Cu1 K2 Cu1 129.08(15) . 5_575 ?
Cu1 K2 Cu1 143.2(9) 4_565 5_575 ?
Cu1 K2 Cu1 141.4(9) 4_465 5_575 ?
S4 K1 S4 79.0(3) 6_656 6_756 ?
S4 K1 S2 93.5(3) 6_656 3_655 ?
S4 K1 S2 144.49(17) 6_756 3_655 ?
S4 K1 S2 144.49(17) 6_656 1_655 ?
S4 K1 S2 93.5(3) 6_756 1_655 ?
S2 K1 S2 110.9(4) 3_655 1_655 ?
S4 K1 S2 144.88(16) 6_656 3_755 ?
S4 K1 S2 92.5(3) 6_756 3_755 ?
S2 K1 S2 73.83(15) 3_655 3_755 ?
S2 K1 S2 69.3(2) 1_655 3_755 ?
S4 K1 S2 92.5(3) 6_656 . ?
S4 K1 S2 144.88(16) 6_756 . ?
S2 K1 S2 69.3(2) 3_655 . ?
S2 K1 S2 73.83(15) 1_655 . ?
S2 K1 S2 112.2(4) 3_755 . ?
S4 K1 S1 70.3(4) 6_656 5_665 ?
S4 K1 S1 70.7(3) 6_756 5_665 ?
S2 K1 S1 74.1(3) 3_655 5_665 ?
S2 K1 S1 139.9(5) 1_655 5_665 ?
S2 K1 S1 74.7(3) 3_755 5_665 ?
S2 K1 S1 138.3(5) . 5_665 ?
S4 K1 S1 70.7(4) 6_656 7_666 ?
S4 K1 S1 70.3(3) 6_756 7_666 ?
S2 K1 S1 139.9(5) 3_655 7_666 ?
S2 K1 S1 74.1(3) 1_655 7_666 ?
S2 K1 S1 138.3(5) 3_755 7_666 ?
S2 K1 S1 74.7(3) . 7_666 ?
S1 K1 S1 128.7(3) 5_665 7_666 ?
S4 K1 Cu2 39.50(13) 6_656 6_656 ?
S4 K1 Cu2 39.50(13) 6_756 6_656 ?
S2 K1 Cu2 124.5(2) 3_655 6_656 ?
S2 K1 Cu2 124.5(2) 1_655 6_656 ?
S2 K1 Cu2 123.9(2) 3_755 6_656 ?
S2 K1 Cu2 123.9(2) . 6_656 ?
S1 K1 Cu2 64.33(14) 5_665 6_656 ?
S1 K1 Cu2 64.33(14) 7_666 6_656 ?
S4 K1 Cu2 172.63(17) 6_656 1_655 ?
S4 K1 Cu2 108.37(11) 6_756 1_655 ?
S2 K1 Cu2 80.5(3) 3_655 1_655 ?
S2 K1 Cu2 37.35(12) 1_655 1_655 ?
S2 K1 Cu2 37.22(11) 3_755 1_655 ?
S2 K1 Cu2 81.5(3) . 1_655 ?
S1 K1 Cu2 111.7(3) 5_665 1_655 ?
S1 K1 Cu2 111.3(3) 7_666 1_655 ?
Cu2 K1 Cu2 147.87(7) 6_656 1_655 ?
S4 K1 Cu2 108.37(10) 6_656 . ?
S4 K1 Cu2 172.63(17) 6_756 . ?
S2 K1 Cu2 37.35(12) 3_655 . ?
S2 K1 Cu2 80.5(3) 1_655 . ?
S2 K1 Cu2 81.5(3) 3_755 . ?
S2 K1 Cu2 37.22(11) . . ?
S1 K1 Cu2 111.3(3) 5_665 . ?
S1 K1 Cu2 111.7(3) 7_666 . ?
Cu2 K1 Cu2 147.87(7) 6_656 . ?
Cu2 K1 Cu2 64.26(14) 1_655 . ?
S4 K1 K1 129.50(13) 6_656 1_655 ?
S4 K1 K1 50.50(13) 6_756 1_655 ?
S2 K1 K1 126.3(4) 3_655 1_655 ?
S2 K1 K1 53.7(4) 1_655 1_655 ?
S2 K1 K1 52.5(4) 3_755 1_655 ?
S2 K1 K1 127.5(4) . 1_655 ?
S1 K1 K1 90.3(5) 5_665 1_655 ?
S1 K1 K1 89.7(5) 7_666 1_655 ?
Cu2 K1 K1 90.0 6_656 1_655 ?
Cu2 K1 K1 57.87(7) 1_655 1_655 ?
Cu2 K1 K1 122.13(7) . 1_655 ?
Cu1 S3 Cu1 68.9(5) 4_465 . ?
Cu1 S3 Cu1 111.6(2) 4_465 4_565 ?
Cu1 S3 Cu1 68.3(5) . 4_565 ?
Cu1 S3 Th1 79.0(5) 4_465 . ?
Cu1 S3 Th1 119.3(2) . . ?
Cu1 S3 Th1 78.6(5) 4_565 . ?
Cu1 S3 K2 76.4(9) 4_465 4_465 ?
Cu1 S3 K2 78.1(5) . 4_465 ?
Cu1 S3 K2 138.2(6) 4_565 4_465 ?
Th1 S3 K2 141.5(12) . 4_465 ?
Cu1 S3 K2 156.8(9) 4_465 8_655 ?
Cu1 S3 K2 133.8(11) . 8_655 ?
Cu1 S3 K2 85.5(10) 4_565 8_655 ?
Th1 S3 K2 89.8(5) . 8_655 ?
K2 S3 K2 101.7(6) 4_465 8_655 ?
Cu1 S3 K2 85.6(10) 4_465 8 ?
Cu1 S3 K2 134.4(11) . 8 ?
Cu1 S3 K2 156.9(8) 4_565 8 ?
Th1 S3 K2 90.1(5) . 8 ?
K2 S3 K2 59.0(4) 4_465 8 ?
K2 S3 K2 74.21(16) 8_655 8 ?
Cu1 S3 K2 139.3(5) 4_465 4_565 ?
Cu1 S3 K2 77.6(5) . 4_565 ?
Cu1 S3 K2 74.6(9) 4_565 4_565 ?
Th1 S3 K2 139.6(12) . 4_565 ?
K2 S3 K2 74.63(17) 4_465 4_565 ?
K2 S3 K2 58.6(4) 8_655 4_565 ?
K2 S3 K2 103.0(6) 8 4_565 ?
Cu2 S2 Th1 82.5(4) . 3 ?
Cu2 S2 Th1 81.1(4) . 3_655 ?
Th1 S2 Th1 93.19(17) 3 3_655 ?
Cu2 S2 K2 174.2(7) . 6_656 ?
Th1 S2 K2 95.9(7) 3 6_656 ?
Th1 S2 K2 93.5(7) 3_655 6_656 ?
Cu2 S2 K1 82.2(4) . 1_455 ?
Th1 S2 K1 95.3(7) 3 1_455 ?
Th1 S2 K1 160.0(4) 3_655 1_455 ?
K2 S2 K1 103.5(6) 6_656 1_455 ?
Cu2 S2 K1 81.0(4) . . ?
Th1 S2 K1 161.3(4) 3 . ?
Th1 S2 K1 92.8(7) 3_655 . ?
K2 S2 K1 101.4(6) 6_656 . ?
K1 S2 K1 73.83(15) 1_455 . ?
Cu2 S4 Cu2 113.5(3) 1_455 . ?
Cu2 S4 Th1 79.92(15) 1_455 . ?
Cu2 S4 Th1 79.99(15) . . ?
Cu2 S4 Th1 79.99(15) 1_455 3 ?
Cu2 S4 Th1 79.92(15) . 3 ?
Th1 S4 Th1 142.9(3) . 3 ?
Cu2 S4 K1 162.8(3) 1_455 6_566 ?
Cu2 S4 K1 83.75(13) . 6_566 ?
Th1 S4 K1 104.23(12) . 6_566 ?
Th1 S4 K1 104.18(12) 3 6_566 ?
Cu2 S4 K1 83.75(13) 1_455 6_466 ?
Cu2 S4 K1 162.8(3) . 6_466 ?
Th1 S4 K1 104.18(12) . 6_466 ?
Th1 S4 K1 104.23(12) 3 6_466 ?
K1 S4 K1 79.0(3) 6_566 6_466 ?
Cu1 S1 Th1 80.7(6) . 4_465 ?
Cu1 S1 Th1 81.0(6) . 4_565 ?
Th1 S1 Th1 93.93(18) 4_465 4_565 ?
Cu1 S1 K2 84.0(5) . 4_465 ?
Th1 S1 K2 90.5(8) 4_465 4_465 ?
Th1 S1 K2 163.5(4) 4_565 4_465 ?
Cu1 S1 K2 84.4(6) . 4_565 ?
Th1 S1 K2 163.6(4) 4_465 4_565 ?
Th1 S1 K2 90.6(8) 4_565 4_565 ?
K2 S1 K2 80.94(19) 4_465 4_565 ?
Cu1 S1 K1 175.6(3) . 5_665 ?
Th1 S1 K1 95.9(4) 4_465 5_665 ?
Th1 S1 K1 96.5(4) 4_565 5_665 ?
K2 S1 K1 98.9(4) 4_465 5_665 ?
K2 S1 K1 99.2(4) 4_565 5_665 ?

loop_
_geom_bond_atom_site_label_1
_geom_bond_atom_site_label_2
_geom_bond_distance
_geom_bond_site_symmetry_2
_geom_bond_publ_flag
Th1 S1 2.79(2) 4_565 ?
Th1 S2 2.754(19) 3 ?
Th1 S3 2.793(6) . ?
Th1 S4 2.803(3) . ?
Th1 S1 2.76(2) 4_465 ?
Th1 S2 2.822(19) 3_655 ?
Th1 Cu1 3.343(11) 4_565 ?
Th1 Cu1 3.332(11) 4_465 ?
Th1 Cu2 3.371(3) . ?
Th1 Cu2 3.368(3) 1_455 ?
Th1 Th1 4.051(2) 1_455 ?
Th1 Th1 4.051(2) 1_655 ?
Cu2 S2 2.333(6) 3_655 ?
Cu2 S2 2.333(6) . ?
Cu2 S4 2.422(5) 1_655 ?
Cu2 S4 2.422(5) . ?
Cu2 Th1 3.371(3) 3_655 ?
Cu2 Th1 3.368(3) 1_655 ?
Cu2 Th1 3.368(3) 3 ?
Cu2 K1 3.786(8) 6_566 ?
Cu2 K1 3.809(7) 1_455 ?
Cu2 K1 3.809(7) . ?
Cu1 S1 2.350(7) . ?
Cu1 S3 2.43(3) 4_565 ?
Cu1 S3 2.472(7) . ?
Cu1 S3 2.47(3) 4_465 ?
Cu1 Cu1 2.773(4) 4_565 ?
Cu1 Cu1 2.773(4) 4_465 ?
Cu1 Th1 3.343(11) 4_465 ?
Cu1 Th1 3.332(11) 4_565 ?
Cu1 K2 3.615(6) . ?
Cu1 K2 3.70(2) 4_465 ?
Cu1 K2 3.73(2) 4_565 ?
Cu1 K2 3.998(6) 5_575 ?
K2 S1 3.11(3) 4_565 ?
K2 S2 3.139(8) 6_566 ?
K2 S1 3.13(3) 4_465 ?
K2 K2 3.291(11) 5_575 ?
K2 S3 3.31(3) 4_565 ?
K2 S3 3.35(3) 8_665 ?
K2 S3 3.37(3) 8_565 ?
K2 S3 3.37(3) 4_465 ?
K2 Cu1 3.70(2) 4_565 ?
K2 Cu1 3.73(2) 4_465 ?
K2 Cu1 3.998(6) 5_575 ?
K1 S4 3.185(8) 6_656 ?
K1 S4 3.185(8) 6_756 ?
K1 S2 3.345(16) 3_655 ?
K1 S2 3.345(16) 1_655 ?
K1 S2 3.400(17) 3_755 ?
K1 S2 3.400(17) . ?
K1 S1 3.546(7) 5_665 ?
K1 S1 3.546(7) 7_666 ?
K1 Cu2 3.786(8) 6_656 ?
K1 Cu2 3.809(7) 1_655 ?
K1 K1 4.051(2) 1_655 ?
S3 Cu1 2.43(3) 4_465 ?
S3 Cu1 2.47(3) 4_565 ?
S3 K2 3.31(3) 4_465 ?
S3 K2 3.35(3) 8_655 ?
S3 K2 3.37(3) 8 ?
S3 K2 3.37(3) 4_565 ?
S2 Th1 2.754(18) 3 ?
S2 Th1 2.822(19) 3_655 ?
S2 K2 3.139(8) 6_656 ?
S2 K1 3.345(16) 1_455 ?
S4 Cu2 2.422(5) 1_455 ?
S4 Th1 2.803(3) 3 ?
S4 K1 3.185(8) 6_566 ?
S4 K1 3.185(8) 6_466 ?
S1 Th1 2.79(2) 4_465 ?
S1 Th1 2.76(2) 4_565 ?
S1 K2 3.11(3) 4_465 ?
S1 K2 3.13(3) 4_565 ?
S1 K1 3.546(7) 5_665 ?

loop_
_geom_torsion_atom_site_label_1
_geom_torsion_atom_site_label_2
_geom_torsion_atom_site_label_3
_geom_torsion_atom_site_label_4
_geom_torsion
_geom_torsion_site_symmetry_1
_geom_torsion_site_symmetry_2
_geom_torsion_site_symmetry_3
_geom_torsion_site_symmetry_4
_geom_torsion_publ_flag
S1 Th1 Cu2 S2 -95.8(6) 4_565 . . 3_655 ?
S2 Th1 Cu2 S2 86.3(3) 3 . . 3_655 ?
S3 Th1 Cu2 S2 -19.8(7) . . . 3_655 ?
S4 Th1 Cu2 S2 164.1(6) . . . 3_655 ?
S1 Th1 Cu2 S2 179.8(7) 4_465 . . 3_655 ?
Cu1 Th1 Cu2 S2 -61.0(5) 4_565 . . 3_655 ?
Cu1 Th1 Cu2 S2 -153(4) 4_465 . . 3_655 ?
Cu2 Th1 Cu2 S2 122.8(5) 1_455 . . 3_655 ?
Th1 Th1 Cu2 S2 122.8(5) 1_455 . . 3_655 ?
Th1 Th1 Cu2 S2 -57.2(5) 1_655 . . 3_655 ?
S1 Th1 Cu2 S2 178.9(6) 4_565 . . . ?
S2 Th1 Cu2 S2 1.0(7) 3 . . . ?
S3 Th1 Cu2 S2 -105.0(8) . . . . ?
S4 Th1 Cu2 S2 78.9(5) . . . . ?
S1 Th1 Cu2 S2 94.5(8) 4_465 . . . ?
S2 Th1 Cu2 S2 -85.2(10) 3_655 . . . ?
Cu1 Th1 Cu2 S2 -146.2(5) 4_565 . . . ?
Cu1 Th1 Cu2 S2 122(4) 4_465 . . . ?
Cu2 Th1 Cu2 S2 37.5(5) 1_455 . . . ?
Th1 Th1 Cu2 S2 37.5(5) 1_455 . . . ?
Th1 Th1 Cu2 S2 -142.5(5) 1_655 . . . ?
S1 Th1 Cu2 S4 -1.7(4) 4_565 . . 1_655 ?
S2 Th1 Cu2 S4 -179.6(3) 3 . . 1_655 ?
S3 Th1 Cu2 S4 74.3(6) . . . 1_655 ?
S4 Th1 Cu2 S4 -101.8(4) . . . 1_655 ?
S1 Th1 Cu2 S4 -86.1(6) 4_465 . . 1_655 ?
S2 Th1 Cu2 S4 94.1(5) 3_655 . . 1_655 ?
Cu1 Th1 Cu2 S4 33.10(19) 4_565 . . 1_655 ?
Cu1 Th1 Cu2 S4 -59(4) 4_465 . . 1_655 ?
Cu2 Th1 Cu2 S4 -143.13(15) 1_455 . . 1_655 ?
Th1 Th1 Cu2 S4 -143.13(15) 1_455 . . 1_655 ?
Th1 Th1 Cu2 S4 36.87(15) 1_655 . . 1_655 ?
S1 Th1 Cu2 S4 100.0(4) 4_565 . . . ?
S2 Th1 Cu2 S4 -77.9(3) 3 . . . ?
S3 Th1 Cu2 S4 176.1(6) . . . . ?
S1 Th1 Cu2 S4 15.6(6) 4_465 . . . ?
S2 Th1 Cu2 S4 -164.1(5) 3_655 . . . ?
Cu1 Th1 Cu2 S4 134.87(19) 4_565 . . . ?
Cu1 Th1 Cu2 S4 43(4) 4_465 . . . ?
Cu2 Th1 Cu2 S4 -41.4(2) 1_455 . . . ?
Th1 Th1 Cu2 S4 -41.4(2) 1_455 . . . ?
Th1 Th1 Cu2 S4 138.6(2) 1_655 . . . ?
S1 Th1 Cu2 Th1 45.8(3) 4_565 . . 3_655 ?
S2 Th1 Cu2 Th1 -132.2(3) 3 . . 3_655 ?
S3 Th1 Cu2 Th1 121.8(6) . . . 3_655 ?
S4 Th1 Cu2 Th1 -54.29(19) . . . 3_655 ?
S1 Th1 Cu2 Th1 -38.6(6) 4_465 . . 3_655 ?
S2 Th1 Cu2 Th1 141.6(5) 3_655 . . 3_655 ?
Cu1 Th1 Cu2 Th1 80.59(6) 4_565 . . 3_655 ?
Cu1 Th1 Cu2 Th1 -11(4) 4_465 . . 3_655 ?
Cu2 Th1 Cu2 Th1 -95.65(5) 1_455 . . 3_655 ?
Th1 Th1 Cu2 Th1 -95.65(5) 1_455 . . 3_655 ?
Th1 Th1 Cu2 Th1 84.35(5) 1_655 . . 3_655 ?
S1 Th1 Cu2 Th1 -38.6(3) 4_565 . . 1_655 ?
S2 Th1 Cu2 Th1 143.5(3) 3 . . 1_655 ?
S3 Th1 Cu2 Th1 37.5(6) . . . 1_655 ?
S4 Th1 Cu2 Th1 -138.6(2) . . . 1_655 ?
S1 Th1 Cu2 Th1 -123.0(6) 4_465 . . 1_655 ?
S2 Th1 Cu2 Th1 57.2(5) 3_655 . . 1_655 ?
Cu1 Th1 Cu2 Th1 -3.76(9) 4_565 . . 1_655 ?
Cu1 Th1 Cu2 Th1 -95(4) 4_465 . . 1_655 ?
Cu2 Th1 Cu2 Th1 180.0 1_455 . . 1_655 ?
Th1 Th1 Cu2 Th1 180.0 1_455 . . 1_655 ?
S1 Th1 Cu2 Th1 126.1(3) 4_565 . . 3 ?
S2 Th1 Cu2 Th1 -51.8(3) 3 . . 3 ?
S3 Th1 Cu2 Th1 -157.8(5) . . . 3 ?
S4 Th1 Cu2 Th1 26.06(19) . . . 3 ?
S1 Th1 Cu2 Th1 41.7(6) 4_465 . . 3 ?
S2 Th1 Cu2 Th1 -138.1(5) 3_655 . . 3 ?
Cu1 Th1 Cu2 Th1 160.93(9) 4_565 . . 3 ?
Cu1 Th1 Cu2 Th1 69(4) 4_465 . . 3 ?
Cu2 Th1 Cu2 Th1 -15.30(14) 1_455 . . 3 ?
Th1 Th1 Cu2 Th1 -15.30(14) 1_455 . . 3 ?
Th1 Th1 Cu2 Th1 164.70(14) 1_655 . . 3 ?
S1 Th1 Cu2 K1 45.8(3) 4_565 . . 6_566 ?
S2 Th1 Cu2 K1 -132.2(3) 3 . . 6_566 ?
S3 Th1 Cu2 K1 121.8(6) . . . 6_566 ?
S4 Th1 Cu2 K1 -54.29(19) . . . 6_566 ?
S1 Th1 Cu2 K1 -38.6(6) 4_465 . . 6_566 ?
S2 Th1 Cu2 K1 141.6(5) 3_655 . . 6_566 ?
Cu1 Th1 Cu2 K1 80.59(6) 4_565 . . 6_566 ?
Cu1 Th1 Cu2 K1 -11(4) 4_465 . . 6_566 ?
Cu2 Th1 Cu2 K1 -95.65(5) 1_455 . . 6_566 ?
Th1 Th1 Cu2 K1 -95.65(5) 1_455 . . 6_566 ?
Th1 Th1 Cu2 K1 84.35(5) 1_655 . . 6_566 ?
S1 Th1 Cu2 K1 -159.9(3) 4_565 . . 1_455 ?
S2 Th1 Cu2 K1 22.2(3) 3 . . 1_455 ?
S3 Th1 Cu2 K1 -83.8(5) . . . 1_455 ?
S4 Th1 Cu2 K1 100.1(2) . . . 1_455 ?
S1 Th1 Cu2 K1 115.7(6) 4_465 . . 1_455 ?
S2 Th1 Cu2 K1 -64.0(5) 3_655 . . 1_455 ?
Cu1 Th1 Cu2 K1 -125.03(8) 4_565 . . 1_455 ?
Cu1 Th1 Cu2 K1 143(4) 4_465 . . 1_455 ?
Cu2 Th1 Cu2 K1 58.73(9) 1_455 . . 1_455 ?
Th1 Th1 Cu2 K1 58.73(9) 1_455 . . 1_455 ?
Th1 Th1 Cu2 K1 -121.27(9) 1_655 . . 1_455 ?
S1 Th1 Cu2 K1 -106.3(3) 4_565 . . . ?
S2 Th1 Cu2 K1 75.8(3) 3 . . . ?
S3 Th1 Cu2 K1 -30.3(6) . . . . ?
S4 Th1 Cu2 K1 153.6(2) . . . . ?
S1 Th1 Cu2 K1 169.3(6) 4_465 . . . ?
S2 Th1 Cu2 K1 -10.5(5) 3_655 . . . ?
Cu1 Th1 Cu2 K1 -71.49(10) 4_565 . . . ?
Cu1 Th1 Cu2 K1 -163(4) 4_465 . . . ?
Cu2 Th1 Cu2 K1 112.27(7) 1_455 . . . ?
Th1 Th1 Cu2 K1 112.27(7) 1_455 . . . ?
Th1 Th1 Cu2 K1 -67.73(7) 1_655 . . . ?
S1 Cu1 K2 S1 -137(4) . . . 4_565 ?
S3 Cu1 K2 S1 -72.1(8) 4_565 . . 4_565 ?
S3 Cu1 K2 S1 41.2(10) . . . 4_565 ?
S3 Cu1 K2 S1 152.8(8) 4_465 . . 4_565 ?
Cu1 Cu1 K2 S1 -10.4(5) 4_565 . . 4_565 ?
Cu1 Cu1 K2 S1 92.0(5) 4_465 . . 4_565 ?
Th1 Cu1 K2 S1 179.7(6) 4_465 . . 4_565 ?
Th1 Cu1 K2 S1 -98.3(6) 4_565 . . 4_565 ?
K2 Cu1 K2 S1 91.2(14) 4_465 . . 4_565 ?
K2 Cu1 K2 S1 -11.2(13) 4_565 . . 4_565 ?
K2 Cu1 K2 S1 -140.5(16) 5_575 . . 4_565 ?
S1 Cu1 K2 S2 176(4) . . . 6_566 ?
S3 Cu1 K2 S2 -119(5) 4_565 . . 6_566 ?
S3 Cu1 K2 S2 -6(5) . . . 6_566 ?
S3 Cu1 K2 S2 106(5) 4_465 . . 6_566 ?
Cu1 Cu1 K2 S2 -57(4) 4_565 . . 6_566 ?
Cu1 Cu1 K2 S2 45(4) 4_465 . . 6_566 ?
Th1 Cu1 K2 S2 133(4) 4_465 . . 6_566 ?
Th1 Cu1 K2 S2 -145(4) 4_565 . . 6_566 ?
K2 Cu1 K2 S2 44(5) 4_465 . . 6_566 ?
K2 Cu1 K2 S2 -58(5) 4_565 . . 6_566 ?
K2 Cu1 K2 S2 172(5) 5_575 . . 6_566 ?
S1 Cu1 K2 S1 141(4) . . . 4_465 ?
S3 Cu1 K2 S1 -153.9(8) 4_565 . . 4_465 ?
S3 Cu1 K2 S1 -40.5(10) . . . 4_465 ?
S3 Cu1 K2 S1 71.0(8) 4_465 . . 4_465 ?
Cu1 Cu1 K2 S1 -92.2(5) 4_565 . . 4_465 ?
Cu1 Cu1 K2 S1 10.2(5) 4_465 . . 4_465 ?
Th1 Cu1 K2 S1 97.9(6) 4_465 . . 4_465 ?
Th1 Cu1 K2 S1 179.9(6) 4_565 . . 4_465 ?
K2 Cu1 K2 S1 9.4(14) 4_465 . . 4_465 ?
K2 Cu1 K2 S1 -93.0(13) 4_565 . . 4_465 ?
K2 Cu1 K2 S1 137.7(16) 5_575 . . 4_465 ?
S1 Cu1 K2 K2 4(5) . . . 5_575 ?
S3 Cu1 K2 K2 68.4(11) 4_565 . . 5_575 ?
S3 Cu1 K2 K2 -178.2(15) . . . 5_575 ?
S3 Cu1 K2 K2 -66.6(11) 4_465 . . 5_575 ?
Cu1 Cu1 K2 K2 130.1(13) 4_565 . . 5_575 ?
Cu1 Cu1 K2 K2 -127.5(13) 4_465 . . 5_575 ?
Th1 Cu1 K2 K2 -39.8(13) 4_465 . . 5_575 ?
Th1 Cu1 K2 K2 42.2(13) 4_565 . . 5_575 ?
K2 Cu1 K2 K2 -128.3(6) 4_465 . . 5_575 ?
K2 Cu1 K2 K2 129.3(6) 4_565 . . 5_575 ?
S1 Cu1 K2 S3 -65(4) . . . 4_565 ?
S3 Cu1 K2 S3 113.4(13) . . . 4_565 ?
S3 Cu1 K2 S3 -135.0(3) 4_465 . . 4_565 ?
Cu1 Cu1 K2 S3 61.8(5) 4_565 . . 4_565 ?
Cu1 Cu1 K2 S3 164.1(5) 4_465 . . 4_565 ?
Th1 Cu1 K2 S3 -108.2(5) 4_465 . . 4_565 ?
Th1 Cu1 K2 S3 -26.2(5) 4_565 . . 4_565 ?
K2 Cu1 K2 S3 163.3(10) 4_465 . . 4_565 ?
K2 Cu1 K2 S3 61.0(9) 4_565 . . 4_565 ?
K2 Cu1 K2 S3 -68.4(11) 5_575 . . 4_565 ?
S1 Cu1 K2 S3 -39(4) . . . 8_665 ?
S3 Cu1 K2 S3 25.8(10) 4_565 . . 8_665 ?
S3 Cu1 K2 S3 139.2(8) . . . 8_665 ?
S3 Cu1 K2 S3 -109.2(10) 4_465 . . 8_665 ?
Cu1 Cu1 K2 S3 87.6(10) 4_565 . . 8_665 ?
Cu1 Cu1 K2 S3 -170.1(10) 4_465 . . 8_665 ?
Th1 Cu1 K2 S3 -82.4(10) 4_465 . . 8_665 ?
Th1 Cu1 K2 S3 -0.3(10) 4_565 . . 8_665 ?
K2 Cu1 K2 S3 -170.9(6) 4_465 . . 8_665 ?
K2 Cu1 K2 S3 86.8(6) 4_565 . . 8_665 ?
K2 Cu1 K2 S3 -42.6(7) 5_575 . . 8_665 ?
S1 Cu1 K2 S3 45(4) . . . 8_565 ?
S3 Cu1 K2 S3 109.4(10) 4_565 . . 8_565 ?
S3 Cu1 K2 S3 -137.2(8) . . . 8_565 ?
S3 Cu1 K2 S3 -25.6(10) 4_465 . . 8_565 ?
Cu1 Cu1 K2 S3 171.2(9) 4_565 . . 8_565 ?
Cu1 Cu1 K2 S3 -86.5(9) 4_465 . . 8_565 ?
Th1 Cu1 K2 S3 1.3(10) 4_465 . . 8_565 ?
Th1 Cu1 K2 S3 83.3(10) 4_565 . . 8_565 ?
K2 Cu1 K2 S3 -87.3(6) 4_465 . . 8_565 ?
K2 Cu1 K2 S3 170.4(6) 4_565 . . 8_565 ?
K2 Cu1 K2 S3 41.0(7) 5_575 . . 8_565 ?
S1 Cu1 K2 S3 70(4) . . . 4_465 ?
S3 Cu1 K2 S3 135.0(3) 4_565 . . 4_465 ?
S3 Cu1 K2 S3 -111.6(12) . . . 4_465 ?
Cu1 Cu1 K2 S3 -163.2(5) 4_565 . . 4_465 ?
Cu1 Cu1 K2 S3 -60.9(4) 4_465 . . 4_465 ?
Th1 Cu1 K2 S3 26.9(5) 4_465 . . 4_465 ?
Th1 Cu1 K2 S3 108.9(5) 4_565 . . 4_465 ?
K2 Cu1 K2 S3 -61.7(10) 4_465 . . 4_465 ?
K2 Cu1 K2 S3 -164.0(9) 4_565 . . 4_465 ?
K2 Cu1 K2 S3 66.6(11) 5_575 . . 4_465 ?
S1 Cu1 K2 Cu1 -127(4) . . . 4_565 ?
S3 Cu1 K2 Cu1 -61.8(5) 4_565 . . 4_565 ?
S3 Cu1 K2 Cu1 51.6(9) . . . 4_565 ?
S3 Cu1 K2 Cu1 163.2(5) 4_465 . . 4_565 ?
Cu1 Cu1 K2 Cu1 102.34(18) 4_465 . . 4_565 ?
Th1 Cu1 K2 Cu1 -169.9(3) 4_465 . . 4_565 ?
Th1 Cu1 K2 Cu1 -87.9(3) 4_565 . . 4_565 ?
K2 Cu1 K2 Cu1 101.5(11) 4_465 . . 4_565 ?
K2 Cu1 K2 Cu1 -0.8(11) 4_565 . . 4_565 ?
K2 Cu1 K2 Cu1 -130.1(13) 5_575 . . 4_565 ?
S1 Cu1 K2 Cu1 131(4) . . . 4_465 ?
S3 Cu1 K2 Cu1 -164.1(5) 4_565 . . 4_465 ?
S3 Cu1 K2 Cu1 -50.7(9) . . . 4_465 ?
S3 Cu1 K2 Cu1 60.9(4) 4_465 . . 4_465 ?
Cu1 Cu1 K2 Cu1 -102.34(18) 4_565 . . 4_465 ?
Th1 Cu1 K2 Cu1 87.7(3) 4_465 . . 4_465 ?
Th1 Cu1 K2 Cu1 169.7(3) 4_565 . . 4_465 ?
K2 Cu1 K2 Cu1 -0.8(11) 4_465 . . 4_465 ?
K2 Cu1 K2 Cu1 -103.1(11) 4_565 . . 4_465 ?
K2 Cu1 K2 Cu1 127.5(13) 5_575 . . 4_465 ?
S1 Cu1 K2 Cu1 4(5) . . . 5_575 ?
S3 Cu1 K2 Cu1 68.4(11) 4_565 . . 5_575 ?
S3 Cu1 K2 Cu1 -178.2(15) . . . 5_575 ?
S3 Cu1 K2 Cu1 -66.6(11) 4_465 . . 5_575 ?
Cu1 Cu1 K2 Cu1 130.1(13) 4_565 . . 5_575 ?
Cu1 Cu1 K2 Cu1 -127.5(13) 4_465 . . 5_575 ?
Th1 Cu1 K2 Cu1 -39.8(13) 4_465 . . 5_575 ?
Th1 Cu1 K2 Cu1 42.2(13) 4_565 . . 5_575 ?
K2 Cu1 K2 Cu1 -128.3(6) 4_465 . . 5_575 ?
K2 Cu1 K2 Cu1 129.3(6) 4_565 . . 5_575 ?
K2 Cu1 K2 Cu1 0.000(2) 5_575 . . 5_575 ?
S2 Cu2 K1 S4 -70.8(6) 3_655 . . 6_656 ?
S2 Cu2 K1 S4 68.7(6) . . . 6_656 ?
S4 Cu2 K1 S4 180.0 1_655 . . 6_656 ?
S4 Cu2 K1 S4 0.0 . . . 6_656 ?
Th1 Cu2 K1 S4 -60.80(9) . . . 6_656 ?
Th1 Cu2 K1 S4 126.27(7) 3_655 . . 6_656 ?
Th1 Cu2 K1 S4 -126.22(7) 1_655 . . 6_656 ?
Th1 Cu2 K1 S4 60.86(9) 3 . . 6_656 ?
K1 Cu2 K1 S4 180.0 6_566 . . 6_656 ?
K1 Cu2 K1 S4 0.0 1_455 . . 6_656 ?
S2 Cu2 K1 S4 109.2(6) 3_655 . . 6_756 ?
S2 Cu2 K1 S4 -111.3(6) . . . 6_756 ?
S4 Cu2 K1 S4 0.0 1_655 . . 6_756 ?
S4 Cu2 K1 S4 180.0 . . . 6_756 ?
Th1 Cu2 K1 S4 119.20(9) . . . 6_756 ?
Th1 Cu2 K1 S4 -53.73(7) 3_655 . . 6_756 ?
Th1 Cu2 K1 S4 53.78(7) 1_655 . . 6_756 ?
Th1 Cu2 K1 S4 -119.14(9) 3 . . 6_756 ?
K1 Cu2 K1 S4 0.0 6_566 . . 6_756 ?
K1 Cu2 K1 S4 180.0 1_455 . . 6_756 ?
S2 Cu2 K1 S2 139.5(2) . . . 3_655 ?
S4 Cu2 K1 S2 -109.2(6) 1_655 . . 3_655 ?
S4 Cu2 K1 S2 70.8(6) . . . 3_655 ?
Th1 Cu2 K1 S2 10.0(6) . . . 3_655 ?
Th1 Cu2 K1 S2 -163.0(6) 3_655 . . 3_655 ?
Th1 Cu2 K1 S2 -55.5(6) 1_655 . . 3_655 ?
Th1 Cu2 K1 S2 131.6(6) 3 . . 3_655 ?
K1 Cu2 K1 S2 -109.2(6) 6_566 . . 3_655 ?
K1 Cu2 K1 S2 70.8(6) 1_455 . . 3_655 ?
S2 Cu2 K1 S2 144.7(4) 3_655 . . 1_655 ?
S2 Cu2 K1 S2 -75.7(4) . . . 1_655 ?
S4 Cu2 K1 S2 35.5(2) 1_655 . . 1_655 ?
S4 Cu2 K1 S2 -144.5(2) . . . 1_655 ?
Th1 Cu2 K1 S2 154.7(2) . . . 1_655 ?
Th1 Cu2 K1 S2 -18.2(2) 3_655 . . 1_655 ?
Th1 Cu2 K1 S2 89.3(2) 1_655 . . 1_655 ?
Th1 Cu2 K1 S2 -83.6(2) 3 . . 1_655 ?
K1 Cu2 K1 S2 35.5(2) 6_566 . . 1_655 ?
K1 Cu2 K1 S2 -144.5(2) 1_455 . . 1_655 ?
S2 Cu2 K1 S2 74.5(4) 3_655 . . 3_755 ?
S2 Cu2 K1 S2 -146.0(4) . . . 3_755 ?
S4 Cu2 K1 S2 -34.7(2) 1_655 . . 3_755 ?
S4 Cu2 K1 S2 145.3(2) . . . 3_755 ?
Th1 Cu2 K1 S2 84.4(2) . . . 3_755 ?
Th1 Cu2 K1 S2 -88.5(2) 3_655 . . 3_755 ?
Th1 Cu2 K1 S2 19.0(2) 1_655 . . 3_755 ?
Th1 Cu2 K1 S2 -153.9(2) 3 . . 3_755 ?
K1 Cu2 K1 S2 -34.7(2) 6_566 . . 3_755 ?
K1 Cu2 K1 S2 145.3(2) 1_455 . . 3_755 ?
S2 Cu2 K1 S2 -139.5(2) 3_655 . . . ?
S4 Cu2 K1 S2 111.3(6) 1_655 . . . ?
S4 Cu2 K1 S2 -68.7(6) . . . . ?
Th1 Cu2 K1 S2 -129.5(6) . . . . ?
Th1 Cu2 K1 S2 57.5(6) 3_655 . . . ?
Th1 Cu2 K1 S2 165.0(6) 1_655 . . . ?
Th1 Cu2 K1 S2 -7.9(6) 3 . . . ?
K1 Cu2 K1 S2 111.3(6) 6_566 . . . ?
K1 Cu2 K1 S2 -68.7(6) 1_455 . . . ?
S2 Cu2 K1 S1 4.6(7) 3_655 . . 5_665 ?
S2 Cu2 K1 S1 144.1(7) . . . 5_665 ?
S4 Cu2 K1 S1 -104.6(4) 1_655 . . 5_665 ?
S4 Cu2 K1 S1 75.4(4) . . . 5_665 ?
Th1 Cu2 K1 S1 14.6(5) . . . 5_665 ?
Th1 Cu2 K1 S1 -158.3(5) 3_655 . . 5_665 ?
Th1 Cu2 K1 S1 -50.8(5) 1_655 . . 5_665 ?
Th1 Cu2 K1 S1 136.2(5) 3 . . 5_665 ?
K1 Cu2 K1 S1 -104.6(4) 6_566 . . 5_665 ?
K1 Cu2 K1 S1 75.4(4) 1_455 . . 5_665 ?
S2 Cu2 K1 S1 -146.7(7) 3_655 . . 7_666 ?
S2 Cu2 K1 S1 -7.2(7) . . . 7_666 ?
S4 Cu2 K1 S1 104.1(4) 1_655 . . 7_666 ?
S4 Cu2 K1 S1 -75.9(4) . . . 7_666 ?
Th1 Cu2 K1 S1 -136.7(5) . . . 7_666 ?
Th1 Cu2 K1 S1 50.3(5) 3_655 . . 7_666 ?
Th1 Cu2 K1 S1 157.8(5) 1_655 . . 7_666 ?
Th1 Cu2 K1 S1 -15.1(5) 3 . . 7_666 ?
K1 Cu2 K1 S1 104.1(4) 6_566 . . 7_666 ?
K1 Cu2 K1 S1 -75.9(4) 1_455 . . 7_666 ?
S2 Cu2 K1 Cu2 -70.8(6) 3_655 . . 6_656 ?
S2 Cu2 K1 Cu2 68.7(6) . . . 6_656 ?
S4 Cu2 K1 Cu2 180.0 1_655 . . 6_656 ?
S4 Cu2 K1 Cu2 0.0 . . . 6_656 ?
Th1 Cu2 K1 Cu2 -60.80(9) . . . 6_656 ?
Th1 Cu2 K1 Cu2 126.27(7) 3_655 . . 6_656 ?
Th1 Cu2 K1 Cu2 -126.22(7) 1_655 . . 6_656 ?
Th1 Cu2 K1 Cu2 60.86(9) 3 . . 6_656 ?
K1 Cu2 K1 Cu2 180.0 6_566 . . 6_656 ?
K1 Cu2 K1 Cu2 0.0 1_455 . . 6_656 ?
S2 Cu2 K1 Cu2 109.2(6) 3_655 . . 1_655 ?
S2 Cu2 K1 Cu2 -111.3(6) . . . 1_655 ?
S4 Cu2 K1 Cu2 0.0 1_655 . . 1_655 ?
S4 Cu2 K1 Cu2 180.0 . . . 1_655 ?
Th1 Cu2 K1 Cu2 119.20(9) . . . 1_655 ?
Th1 Cu2 K1 Cu2 -53.73(7) 3_655 . . 1_655 ?
Th1 Cu2 K1 Cu2 53.78(7) 1_655 . . 1_655 ?
Th1 Cu2 K1 Cu2 -119.14(9) 3 . . 1_655 ?
K1 Cu2 K1 Cu2 0.0 6_566 . . 1_655 ?
K1 Cu2 K1 Cu2 180.0 1_455 . . 1_655 ?
S2 Cu2 K1 K1 109.2(6) 3_655 . . 1_655 ?
S2 Cu2 K1 K1 -111.3(6) . . . 1_655 ?
S4 Cu2 K1 K1 0.0 1_655 . . 1_655 ?
S4 Cu2 K1 K1 180.0 . . . 1_655 ?
Th1 Cu2 K1 K1 119.20(9) . . . 1_655 ?
Th1 Cu2 K1 K1 -53.73(7) 3_655 . . 1_655 ?
Th1 Cu2 K1 K1 53.78(7) 1_655 . . 1_655 ?
Th1 Cu2 K1 K1 -119.14(9) 3 . . 1_655 ?
K1 Cu2 K1 K1 0.0 6_566 . . 1_655 ?
K1 Cu2 K1 K1 180.0 1_455 . . 1_655 ?
S1 Cu1 S3 Cu1 -117.7(8) . . . 4_465 ?
S3 Cu1 S3 Cu1 124.7(9) 4_565 . . 4_465 ?
S3 Cu1 S3 Cu1 -0.6(8) 4_465 . . 4_465 ?
Cu1 Cu1 S3 Cu1 125.3(2) 4_565 . . 4_465 ?
Th1 Cu1 S3 Cu1 -61.5(4) 4_465 . . 4_465 ?
Th1 Cu1 S3 Cu1 -172.7(4) 4_565 . . 4_465 ?
K2 Cu1 S3 Cu1 62.9(7) . . . 4_465 ?
K2 Cu1 S3 Cu1 -79.8(8) 4_465 . . 4_465 ?
K2 Cu1 S3 Cu1 -156.5(8) 4_565 . . 4_465 ?
K2 Cu1 S3 Cu1 60.6(19) 5_575 . . 4_465 ?
S1 Cu1 S3 Cu1 117.0(8) . . . 4_565 ?
S3 Cu1 S3 Cu1 -0.6(9) 4_565 . . 4_565 ?
S3 Cu1 S3 Cu1 -125.9(9) 4_465 . . 4_565 ?
Cu1 Cu1 S3 Cu1 -125.3(2) 4_465 . . 4_565 ?
Th1 Cu1 S3 Cu1 173.2(4) 4_465 . . 4_565 ?
Th1 Cu1 S3 Cu1 62.0(4) 4_565 . . 4_565 ?
K2 Cu1 S3 Cu1 -62.4(7) . . . 4_565 ?
K2 Cu1 S3 Cu1 154.8(8) 4_465 . . 4_565 ?
K2 Cu1 S3 Cu1 78.2(8) 4_565 . . 4_565 ?
K2 Cu1 S3 Cu1 -64.7(19) 5_575 . . 4_565 ?
S1 Cu1 S3 Th1 179.2(13) . . . . ?
S3 Cu1 S3 Th1 61.6(19) 4_565 . . . ?
S3 Cu1 S3 Th1 -63.7(18) 4_465 . . . ?
Cu1 Cu1 S3 Th1 62.2(10) 4_565 . . . ?
Cu1 Cu1 S3 Th1 -63.1(10) 4_465 . . . ?
Th1 Cu1 S3 Th1 -124.7(9) 4_465 . . . ?
Th1 Cu1 S3 Th1 124.2(9) 4_565 . . . ?
K2 Cu1 S3 Th1 -0.2(14) . . . . ?
K2 Cu1 S3 Th1 -143.0(17) 4_465 . . . ?
K2 Cu1 S3 Th1 140.4(17) 4_565 . . . ?
K2 Cu1 S3 Th1 -3(3) 5_575 . . . ?
S1 Cu1 S3 K2 -37.8(11) . . . 4_465 ?
S3 Cu1 S3 K2 -155.4(6) 4_565 . . 4_465 ?
S3 Cu1 S3 K2 79.3(6) 4_465 . . 4_465 ?
Cu1 Cu1 S3 K2 -154.8(8) 4_565 . . 4_465 ?
Cu1 Cu1 S3 K2 79.8(8) 4_465 . . 4_465 ?
Th1 Cu1 S3 K2 18.3(10) 4_465 . . 4_465 ?
Th1 Cu1 S3 K2 -92.8(10) 4_565 . . 4_465 ?
K2 Cu1 S3 K2 142.8(12) . . . 4_465 ?
K2 Cu1 S3 K2 -76.65(15) 4_565 . . 4_465 ?
K2 Cu1 S3 K2 140.4(13) 5_575 . . 4_465 ?
S1 Cu1 S3 K2 57.1(16) . . . 8_655 ?
S3 Cu1 S3 K2 -60.5(6) 4_565 . . 8_655 ?
S3 Cu1 S3 K2 174.2(6) 4_465 . . 8_655 ?
Cu1 Cu1 S3 K2 -60.0(12) 4_565 . . 8_655 ?
Cu1 Cu1 S3 K2 174.7(12) 4_465 . . 8_655 ?
Th1 Cu1 S3 K2 113.2(14) 4_465 . . 8_655 ?
Th1 Cu1 S3 K2 2.1(15) 4_565 . . 8_655 ?
K2 Cu1 S3 K2 -122.4(9) . . . 8_655 ?
K2 Cu1 S3 K2 94.9(11) 4_465 . . 8_655 ?
K2 Cu1 S3 K2 18.2(11) 4_565 . . 8_655 ?
K2 Cu1 S3 K2 -124.7(16) 5_575 . . 8_655 ?
S1 Cu1 S3 K2 -57.3(16) . . . 8 ?
S3 Cu1 S3 K2 -174.9(6) 4_565 . . 8 ?
S3 Cu1 S3 K2 59.8(6) 4_465 . . 8 ?
Cu1 Cu1 S3 K2 -174.3(12) 4_565 . . 8 ?
Cu1 Cu1 S3 K2 60.4(12) 4_465 . . 8 ?
Th1 Cu1 S3 K2 -1.1(15) 4_465 . . 8 ?
Th1 Cu1 S3 K2 -112.3(14) 4_565 . . 8 ?
K2 Cu1 S3 K2 123.3(9) . . . 8 ?
K2 Cu1 S3 K2 -19.4(11) 4_465 . . 8 ?
K2 Cu1 S3 K2 -96.1(11) 4_565 . . 8 ?
K2 Cu1 S3 K2 121.0(16) 5_575 . . 8 ?
S1 Cu1 S3 K2 38.8(11) . . . 4_565 ?
S3 Cu1 S3 K2 -78.8(6) 4_565 . . 4_565 ?
S3 Cu1 S3 K2 155.9(6) 4_465 . . 4_565 ?
Cu1 Cu1 S3 K2 -78.2(8) 4_565 . . 4_565 ?
Cu1 Cu1 S3 K2 156.5(8) 4_465 . . 4_565 ?
Th1 Cu1 S3 K2 95.0(10) 4_465 . . 4_565 ?
Th1 Cu1 S3 K2 -16.2(10) 4_565 . . 4_565 ?
K2 Cu1 S3 K2 -140.6(12) . . . 4_565 ?
K2 Cu1 S3 K2 76.65(15) 4_465 . . 4_565 ?
K2 Cu1 S3 K2 -142.9(13) 5_575 . . 4_565 ?
S1 Th1 S3 Cu1 -104.4(6) 4_565 . . 4_465 ?
S2 Th1 S3 Cu1 76.6(5) 3 . . 4_465 ?
S4 Th1 S3 Cu1 -52(13) . . . 4_465 ?
S1 Th1 S3 Cu1 -10.5(6) 4_465 . . 4_465 ?
S2 Th1 S3 Cu1 170.3(5) 3_655 . . 4_465 ?
Cu1 Th1 S3 Cu1 -114.9(2) 4_565 . . 4_465 ?
Cu2 Th1 S3 Cu1 -176.3(3) . . . 4_465 ?
Cu2 Th1 S3 Cu1 61.6(3) 1_455 . . 4_465 ?
Th1 Th1 S3 Cu1 32.8(4) 1_455 . . 4_465 ?
Th1 Th1 S3 Cu1 -147.2(4) 1_655 . . 4_465 ?
S1 Th1 S3 Cu1 -46.4(14) 4_565 . . . ?
S2 Th1 S3 Cu1 134.6(13) 3 . . . ?
S4 Th1 S3 Cu1 6(14) . . . . ?
S1 Th1 S3 Cu1 47.5(14) 4_465 . . . ?
S2 Th1 S3 Cu1 -131.7(13) 3_655 . . . ?
Cu1 Th1 S3 Cu1 -56.9(10) 4_565 . . . ?
Cu1 Th1 S3 Cu1 58.0(10) 4_465 . . . ?
Cu2 Th1 S3 Cu1 -118.2(10) . . . . ?
Cu2 Th1 S3 Cu1 119.6(10) 1_455 . . . ?
Th1 Th1 S3 Cu1 90.8(14) 1_455 . . . ?
Th1 Th1 S3 Cu1 -89.2(14) 1_655 . . . ?
S1 Th1 S3 Cu1 10.5(6) 4_565 . . 4_565 ?
S2 Th1 S3 Cu1 -168.4(5) 3 . . 4_565 ?
S4 Th1 S3 Cu1 62(13) . . . 4_565 ?
S1 Th1 S3 Cu1 104.4(6) 4_465 . . 4_565 ?
S2 Th1 S3 Cu1 -74.8(5) 3_655 . . 4_565 ?
Cu1 Th1 S3 Cu1 114.9(2) 4_465 . . 4_565 ?
Cu2 Th1 S3 Cu1 -61.3(3) . . . 4_565 ?
Cu2 Th1 S3 Cu1 176.6(3) 1_455 . . 4_565 ?
Th1 Th1 S3 Cu1 147.7(4) 1_455 . . 4_565 ?
Th1 Th1 S3 Cu1 -32.3(4) 1_655 . . 4_565 ?
S1 Th1 S3 K2 -155.3(9) 4_565 . . 4_465 ?
S2 Th1 S3 K2 25.7(9) 3 . . 4_465 ?
S4 Th1 S3 K2 -103(12) . . . 4_465 ?
S1 Th1 S3 K2 -61.4(9) 4_465 . . 4_465 ?
S2 Th1 S3 K2 119.4(9) 3_655 . . 4_465 ?
Cu1 Th1 S3 K2 -165.8(11) 4_565 . . 4_465 ?
Cu1 Th1 S3 K2 -50.9(11) 4_465 . . 4_465 ?
Cu2 Th1 S3 K2 132.8(10) . . . 4_465 ?
Cu2 Th1 S3 K2 10.7(11) 1_455 . . 4_465 ?
Th1 Th1 S3 K2 -18.1(7) 1_455 . . 4_465 ?
Th1 Th1 S3 K2 161.9(7) 1_655 . . 4_465 ?
S1 Th1 S3 K2 95.9(7) 4_565 . . 8_655 ?
S2 Th1 S3 K2 -83.0(9) 3 . . 8_655 ?
S4 Th1 S3 K2 148(13) . . . 8_655 ?
S1 Th1 S3 K2 -170.2(7) 4_465 . . 8_655 ?
S2 Th1 S3 K2 10.7(9) 3_655 . . 8_655 ?
Cu1 Th1 S3 K2 85.4(9) 4_565 . . 8_655 ?
Cu1 Th1 S3 K2 -159.7(10) 4_465 . . 8_655 ?
Cu2 Th1 S3 K2 24.1(10) . . . 8_655 ?
Cu2 Th1 S3 K2 -98.0(10) 1_455 . . 8_655 ?
Th1 Th1 S3 K2 -126.8(7) 1_455 . . 8_655 ?
Th1 Th1 S3 K2 53.2(7) 1_655 . . 8_655 ?
S1 Th1 S3 K2 170.1(7) 4_565 . . 8 ?
S2 Th1 S3 K2 -8.8(9) 3 . . 8 ?
S4 Th1 S3 K2 -138(13) . . . 8 ?
S1 Th1 S3 K2 -95.9(7) 4_465 . . 8 ?
S2 Th1 S3 K2 84.9(8) 3_655 . . 8 ?
Cu1 Th1 S3 K2 159.6(9) 4_565 . . 8 ?
Cu1 Th1 S3 K2 -85.4(9) 4_465 . . 8 ?
Cu2 Th1 S3 K2 98.3(10) . . . 8 ?
Cu2 Th1 S3 K2 -23.8(10) 1_455 . . 8 ?
Th1 Th1 S3 K2 -52.6(6) 1_455 . . 8 ?
Th1 Th1 S3 K2 127.4(6) 1_655 . . 8 ?
S1 Th1 S3 K2 59.7(8) 4_565 . . 4_565 ?
S2 Th1 S3 K2 -119.2(8) 3 . . 4_565 ?
S4 Th1 S3 K2 112(12) . . . 4_565 ?
S1 Th1 S3 K2 153.6(8) 4_465 . . 4_565 ?
S2 Th1 S3 K2 -25.5(8) 3_655 . . 4_565 ?
Cu1 Th1 S3 K2 49.2(10) 4_565 . . 4_565 ?
Cu1 Th1 S3 K2 164.1(10) 4_465 . . 4_565 ?
Cu2 Th1 S3 K2 -12.1(10) . . . 4_565 ?
Cu2 Th1 S3 K2 -134.2(10) 1_455 . . 4_565 ?
Th1 Th1 S3 K2 -163.0(7) 1_455 . . 4_565 ?
Th1 Th1 S3 K2 17.0(7) 1_655 . . 4_565 ?
S2 Cu2 S2 Th1 -134.1(7) 3_655 . . 3 ?
S4 Cu2 S2 Th1 108.2(4) 1_655 . . 3 ?
S4 Cu2 S2 Th1 -15.2(4) . . . 3 ?
Th1 Cu2 S2 Th1 -72.4(2) . . . 3 ?
Th1 Cu2 S2 Th1 94.45(15) 3_655 . . 3 ?
Th1 Cu2 S2 Th1 166.98(17) 1_655 . . 3 ?
K1 Cu2 S2 Th1 45.9(7) 6_566 . . 3 ?
K1 Cu2 S2 Th1 -96.4(6) 1_455 . . 3 ?
K1 Cu2 S2 Th1 -171.2(6) . . . 3 ?
S2 Cu2 S2 Th1 131.4(7) 3_655 . . 3_655 ?
S4 Cu2 S2 Th1 13.7(4) 1_655 . . 3_655 ?
S4 Cu2 S2 Th1 -109.6(4) . . . 3_655 ?
Th1 Cu2 S2 Th1 -166.90(16) . . . 3_655 ?
Th1 Cu2 S2 Th1 72.5(2) 1_655 . . 3_655 ?
Th1 Cu2 S2 Th1 -94.45(15) 3 . . 3_655 ?
K1 Cu2 S2 Th1 -48.6(7) 6_566 . . 3_655 ?
K1 Cu2 S2 Th1 169.1(6) 1_455 . . 3_655 ?
K1 Cu2 S2 Th1 94.3(5) . . . 3_655 ?
S2 Cu2 S2 K2 152(13) 3_655 . . 6_656 ?
S4 Cu2 S2 K2 34(12) 1_655 . . 6_656 ?
S4 Cu2 S2 K2 -89(12) . . . 6_656 ?
Th1 Cu2 S2 K2 -146(12) . . . 6_656 ?
Th1 Cu2 S2 K2 21(12) 3_655 . . 6_656 ?
Th1 Cu2 S2 K2 93(12) 1_655 . . 6_656 ?
Th1 Cu2 S2 K2 -74(12) 3 . . 6_656 ?
K1 Cu2 S2 K2 -28(13) 6_566 . . 6_656 ?
K1 Cu2 S2 K2 -170(12) 1_455 . . 6_656 ?
K1 Cu2 S2 K2 115(12) . . . 6_656 ?
S2 Cu2 S2 K1 -37.67(17) 3_655 . . 1_455 ?
S4 Cu2 S2 K1 -155.4(3) 1_655 . . 1_455 ?
S4 Cu2 S2 K1 81.3(3) . . . 1_455 ?
Th1 Cu2 S2 K1 24.0(6) . . . 1_455 ?
Th1 Cu2 S2 K1 -169.1(6) 3_655 . . 1_455 ?
Th1 Cu2 S2 K1 -96.6(6) 1_655 . . 1_455 ?
Th1 Cu2 S2 K1 96.4(6) 3 . . 1_455 ?
K1 Cu2 S2 K1 142.33(17) 6_566 . . 1_455 ?
K1 Cu2 S2 K1 -74.76(15) . . . 1_455 ?
S2 Cu2 S2 K1 37.10(18) 3_655 . . . ?
S4 Cu2 S2 K1 -80.6(3) 1_655 . . . ?
S4 Cu2 S2 K1 156.0(2) . . . . ?
Th1 Cu2 S2 K1 98.8(6) . . . . ?
Th1 Cu2 S2 K1 -94.3(5) 3_655 . . . ?
Th1 Cu2 S2 K1 -21.8(6) 1_655 . . . ?
Th1 Cu2 S2 K1 171.2(6) 3 . . . ?
K1 Cu2 S2 K1 -142.90(19) 6_566 . . . ?
K1 Cu2 S2 K1 74.76(15) 1_455 . . . ?
S4 K1 S2 Cu2 -117.7(5) 6_656 . . . ?
S4 K1 S2 Cu2 168.0(3) 6_756 . . . ?
S2 K1 S2 Cu2 -24.91(13) 3_655 . . . ?
S2 K1 S2 Cu2 95.6(5) 1_655 . . . ?
S2 K1 S2 Cu2 36.7(3) 3_755 . . . ?
S1 K1 S2 Cu2 -55.1(7) 5_665 . . . ?
S1 K1 S2 Cu2 173.1(6) 7_666 . . . ?
Cu2 K1 S2 Cu2 -143.3(3) 6_656 . . . ?
Cu2 K1 S2 Cu2 58.1(4) 1_655 . . . ?
K1 K1 S2 Cu2 95.6(5) 1_655 . . . ?
S4 K1 S2 Th1 -90(2) 6_656 . . 3 ?
S4 K1 S2 Th1 -163.8(15) 6_756 . . 3 ?
S2 K1 S2 Th1 3.3(16) 3_655 . . 3 ?
S2 K1 S2 Th1 124(2) 1_655 . . 3 ?
S2 K1 S2 Th1 64.9(18) 3_755 . . 3 ?
S1 K1 S2 Th1 -27(2) 5_665 . . 3 ?
S1 K1 S2 Th1 -159(2) 7_666 . . 3 ?
Cu2 K1 S2 Th1 -115.1(18) 6_656 . . 3 ?
Cu2 K1 S2 Th1 86.3(19) 1_655 . . 3 ?
Cu2 K1 S2 Th1 28.2(15) . . . 3 ?
K1 K1 S2 Th1 124(2) 1_655 . . 3 ?
S4 K1 S2 Th1 161.81(17) 6_656 . . 3_655 ?
S4 K1 S2 Th1 87.5(5) 6_756 . . 3_655 ?
S2 K1 S2 Th1 -105.4(3) 3_655 . . 3_655 ?
S2 K1 S2 Th1 15.1(2) 1_655 . . 3_655 ?
S2 K1 S2 Th1 -43.81(12) 3_755 . . 3_655 ?
S1 K1 S2 Th1 -135.6(5) 5_665 . . 3_655 ?
S1 K1 S2 Th1 92.6(4) 7_666 . . 3_655 ?
Cu2 K1 S2 Th1 136.19(13) 6_656 . . 3_655 ?
Cu2 K1 S2 Th1 -22.39(13) 1_655 . . 3_655 ?
Cu2 K1 S2 Th1 -80.5(4) . . . 3_655 ?
K1 K1 S2 Th1 15.1(2) 1_655 . . 3_655 ?
S4 K1 S2 K2 67.6(8) 6_656 . . 6_656 ?
S4 K1 S2 K2 -6.7(12) 6_756 . . 6_656 ?
S2 K1 S2 K2 160.4(11) 3_655 . . 6_656 ?
S2 K1 S2 K2 -79.1(8) 1_655 . . 6_656 ?
S2 K1 S2 K2 -138.0(9) 3_755 . . 6_656 ?
S1 K1 S2 K2 130.2(7) 5_665 . . 6_656 ?
S1 K1 S2 K2 -1.6(8) 7_666 . . 6_656 ?
Cu2 K1 S2 K2 42.0(9) 6_656 . . 6_656 ?
Cu2 K1 S2 K2 -116.6(8) 1_655 . . 6_656 ?
Cu2 K1 S2 K2 -174.7(11) . . . 6_656 ?
K1 K1 S2 K2 -79.1(8) 1_655 . . 6_656 ?
S4 K1 S2 K1 -33.30(15) 6_656 . . 1_455 ?
S4 K1 S2 K1 -107.6(5) 6_756 . . 1_455 ?
S2 K1 S2 K1 59.5(5) 3_655 . . 1_455 ?
S2 K1 S2 K1 180.0 1_655 . . 1_455 ?
S2 K1 S2 K1 121.1(2) 3_755 . . 1_455 ?
S1 K1 S2 K1 29.3(5) 5_665 . . 1_455 ?
S1 K1 S2 K1 -102.5(4) 7_666 . . 1_455 ?
Cu2 K1 S2 K1 -58.9(2) 6_656 . . 1_455 ?
Cu2 K1 S2 K1 142.50(10) 1_655 . . 1_455 ?
Cu2 K1 S2 K1 84.4(5) . . . 1_455 ?
K1 K1 S2 K1 180.000(2) 1_655 . . 1_455 ?
S2 Cu2 S4 Cu2 60.4(4) 3_655 . . 1_455 ?
S2 Cu2 S4 Cu2 -59.3(3) . . . 1_455 ?
S4 Cu2 S4 Cu2 180.0 1_655 . . 1_455 ?
Th1 Cu2 S4 Cu2 74.31(12) . . . 1_455 ?
Th1 Cu2 S4 Cu2 -119.07(12) 3_655 . . 1_455 ?
Th1 Cu2 S4 Cu2 119.04(11) 1_655 . . 1_455 ?
Th1 Cu2 S4 Cu2 -74.35(12) 3 . . 1_455 ?
K1 Cu2 S4 Cu2 180.0 6_566 . . 1_455 ?
K1 Cu2 S4 Cu2 0.0 1_455 . . 1_455 ?
K1 Cu2 S4 Cu2 0.0 . . . 1_455 ?
S2 Cu2 S4 Th1 -13.9(4) 3_655 . . . ?
S2 Cu2 S4 Th1 -133.6(4) . . . . ?
S4 Cu2 S4 Th1 105.69(12) 1_655 . . . ?
Th1 Cu2 S4 Th1 166.62(11) 3_655 . . . ?
Th1 Cu2 S4 Th1 44.73(18) 1_655 . . . ?
Th1 Cu2 S4 Th1 -148.7(2) 3 . . . ?
K1 Cu2 S4 Th1 105.69(12) 6_566 . . . ?
K1 Cu2 S4 Th1 -74.31(12) 1_455 . . . ?
K1 Cu2 S4 Th1 -74.31(12) . . . . ?
S2 Cu2 S4 Th1 134.8(4) 3_655 . . 3 ?
S2 Cu2 S4 Th1 15.0(4) . . . 3 ?
S4 Cu2 S4 Th1 -105.65(12) 1_655 . . 3 ?
Th1 Cu2 S4 Th1 148.7(2) . . . 3 ?
Th1 Cu2 S4 Th1 -44.72(18) 3_655 . . 3 ?
Th1 Cu2 S4 Th1 -166.61(11) 1_655 . . 3 ?
K1 Cu2 S4 Th1 -105.65(12) 6_566 . . 3 ?
K1 Cu2 S4 Th1 74.35(12) 1_455 . . 3 ?
K1 Cu2 S4 Th1 74.35(12) . . . 3 ?
S2 Cu2 S4 K1 -119.6(4) 3_655 . . 6_566 ?
S2 Cu2 S4 K1 120.7(3) . . . 6_566 ?
S4 Cu2 S4 K1 0.0 1_655 . . 6_566 ?
Th1 Cu2 S4 K1 -105.69(12) . . . 6_566 ?
Th1 Cu2 S4 K1 60.93(12) 3_655 . . 6_566 ?
Th1 Cu2 S4 K1 -60.96(11) 1_655 . . 6_566 ?
Th1 Cu2 S4 K1 105.65(12) 3 . . 6_566 ?
K1 Cu2 S4 K1 180.0 1_455 . . 6_566 ?
K1 Cu2 S4 K1 180.0 . . . 6_566 ?
S2 Cu2 S4 K1 -119.6(4) 3_655 . . 6_466 ?
S2 Cu2 S4 K1 120.7(3) . . . 6_466 ?
S4 Cu2 S4 K1 0.0 1_655 . . 6_466 ?
Th1 Cu2 S4 K1 -105.69(12) . . . 6_466 ?
Th1 Cu2 S4 K1 60.93(12) 3_655 . . 6_466 ?
Th1 Cu2 S4 K1 -60.96(11) 1_655 . . 6_466 ?
Th1 Cu2 S4 K1 105.65(12) 3 . . 6_466 ?
K1 Cu2 S4 K1 0.0 6_566 . . 6_466 ?
K1 Cu2 S4 K1 180.0 1_455 . . 6_466 ?
K1 Cu2 S4 K1 180.0 . . . 6_466 ?
S1 Th1 S4 Cu2 169.2(4) 4_565 . . 1_455 ?
S2 Th1 S4 Cu2 -12.1(4) 3 . . 1_455 ?
S3 Th1 S4 Cu2 117(13) . . . 1_455 ?
S1 Th1 S4 Cu2 75.2(4) 4_465 . . 1_455 ?
S2 Th1 S4 Cu2 -105.5(4) 3_655 . . 1_455 ?
Cu1 Th1 S4 Cu2 176.9(3) 4_565 . . 1_455 ?
Cu1 Th1 S4 Cu2 67.1(4) 4_465 . . 1_455 ?
Cu2 Th1 S4 Cu2 -116.3(3) . . . 1_455 ?
Th1 Th1 S4 Cu2 31.87(14) 1_455 . . 1_455 ?
Th1 Th1 S4 Cu2 -148.13(14) 1_655 . . 1_455 ?
S1 Th1 S4 Cu2 -74.6(4) 4_565 . . . ?
S2 Th1 S4 Cu2 104.1(4) 3 . . . ?
S3 Th1 S4 Cu2 -127(13) . . . . ?
S1 Th1 S4 Cu2 -168.5(4) 4_465 . . . ?
S2 Th1 S4 Cu2 10.8(4) 3_655 . . . ?
Cu1 Th1 S4 Cu2 -66.8(4) 4_565 . . . ?
Cu1 Th1 S4 Cu2 -176.6(3) 4_465 . . . ?
Cu2 Th1 S4 Cu2 116.3(3) 1_455 . . . ?
Th1 Th1 S4 Cu2 148.14(14) 1_455 . . . ?
Th1 Th1 S4 Cu2 -31.86(14) 1_655 . . . ?
S1 Th1 S4 Th1 -132.7(4) 4_565 . . 3 ?
S2 Th1 S4 Th1 46.0(4) 3 . . 3 ?
S3 Th1 S4 Th1 175(13) . . . 3 ?
S1 Th1 S4 Th1 133.3(4) 4_465 . . 3 ?
S2 Th1 S4 Th1 -47.3(4) 3_655 . . 3 ?
Cu1 Th1 S4 Th1 -124.9(3) 4_565 . . 3 ?
Cu1 Th1 S4 Th1 125.3(3) 4_465 . . 3 ?
Cu2 Th1 S4 Th1 -58.12(15) . . . 3 ?
Cu2 Th1 S4 Th1 58.14(15) 1_455 . . 3 ?
Th1 Th1 S4 Th1 90.01(4) 1_455 . . 3 ?
Th1 Th1 S4 Th1 -89.99(4) 1_655 . . 3 ?
S1 Th1 S4 K1 6.3(4) 4_565 . . 6_566 ?
S2 Th1 S4 K1 -175.0(4) 3 . . 6_566 ?
S3 Th1 S4 K1 -46(13) . . . 6_566 ?
S1 Th1 S4 K1 -87.7(4) 4_465 . . 6_566 ?
S2 Th1 S4 K1 91.7(4) 3_655 . . 6_566 ?
Cu1 Th1 S4 K1 14.1(4) 4_565 . . 6_566 ?
Cu1 Th1 S4 K1 -95.8(3) 4_465 . . 6_566 ?
Cu2 Th1 S4 K1 80.87(12) . . . 6_566 ?
Cu2 Th1 S4 K1 -162.9(3) 1_455 . . 6_566 ?
Th1 Th1 S4 K1 -131.00(15) 1_455 . . 6_566 ?
Th1 Th1 S4 K1 49.00(15) 1_655 . . 6_566 ?
S1 Th1 S4 K1 88.3(4) 4_565 . . 6_466 ?
S2 Th1 S4 K1 -93.0(4) 3 . . 6_466 ?
S3 Th1 S4 K1 36(13) . . . 6_466 ?
S1 Th1 S4 K1 -5.7(4) 4_465 . . 6_466 ?
S2 Th1 S4 K1 173.7(4) 3_655 . . 6_466 ?
Cu1 Th1 S4 K1 96.1(3) 4_565 . . 6_466 ?
Cu1 Th1 S4 K1 -13.7(4) 4_465 . . 6_466 ?
Cu2 Th1 S4 K1 162.9(3) . . . 6_466 ?
Cu2 Th1 S4 K1 -80.86(12) 1_455 . . 6_466 ?
Th1 Th1 S4 K1 -48.99(15) 1_455 . . 6_466 ?
Th1 Th1 S4 K1 131.01(15) 1_655 . . 6_466 ?
S3 Cu1 S1 Th1 -108.7(7) 4_565 . . 4_465 ?
S3 Cu1 S1 Th1 131.5(10) . . . 4_465 ?
S3 Cu1 S1 Th1 13.1(7) 4_465 . . 4_465 ?
Cu1 Cu1 S1 Th1 -169.9(3) 4_565 . . 4_465 ?
Cu1 Cu1 S1 Th1 74.0(3) 4_465 . . 4_465 ?
Th1 Cu1 S1 Th1 -95.51(16) 4_565 . . 4_465 ?
K2 Cu1 S1 Th1 -50(4) . . . 4_465 ?
K2 Cu1 S1 Th1 91.5(8) 4_465 . . 4_465 ?
K2 Cu1 S1 Th1 173.0(8) 4_565 . . 4_465 ?
K2 Cu1 S1 Th1 -47.4(8) 5_575 . . 4_465 ?
S3 Cu1 S1 Th1 -13.1(7) 4_565 . . 4_565 ?
S3 Cu1 S1 Th1 -133.0(10) . . . 4_565 ?
S3 Cu1 S1 Th1 108.6(7) 4_465 . . 4_565 ?
Cu1 Cu1 S1 Th1 -74.4(3) 4_565 . . 4_565 ?
Cu1 Cu1 S1 Th1 169.5(3) 4_465 . . 4_565 ?
Th1 Cu1 S1 Th1 95.51(16) 4_465 . . 4_565 ?
K2 Cu1 S1 Th1 45(4) . . . 4_565 ?
K2 Cu1 S1 Th1 -173.0(8) 4_465 . . 4_565 ?
K2 Cu1 S1 Th1 -91.5(8) 4_565 . . 4_565 ?
K2 Cu1 S1 Th1 48.1(8) 5_575 . . 4_565 ?
S3 Cu1 S1 K2 159.8(7) 4_565 . . 4_465 ?
S3 Cu1 S1 K2 39.9(12) . . . 4_465 ?
S3 Cu1 S1 K2 -78.4(7) 4_465 . . 4_465 ?
Cu1 Cu1 S1 K2 98.6(7) 4_565 . . 4_465 ?
Cu1 Cu1 S1 K2 -17.5(7) 4_465 . . 4_465 ?
Th1 Cu1 S1 K2 -91.5(8) 4_465 . . 4_465 ?
Th1 Cu1 S1 K2 173.0(8) 4_565 . . 4_465 ?
K2 Cu1 S1 K2 -142(4) . . . 4_465 ?
K2 Cu1 S1 K2 81.43(18) 4_565 . . 4_465 ?
K2 Cu1 S1 K2 -139.0(5) 5_575 . . 4_465 ?
S3 Cu1 S1 K2 78.4(7) 4_565 . . 4_565 ?
S3 Cu1 S1 K2 -41.5(12) . . . 4_565 ?
S3 Cu1 S1 K2 -159.9(7) 4_465 . . 4_565 ?
Cu1 Cu1 S1 K2 17.1(7) 4_565 . . 4_565 ?
Cu1 Cu1 S1 K2 -98.9(7) 4_465 . . 4_565 ?
Th1 Cu1 S1 K2 -173.0(8) 4_465 . . 4_565 ?
Th1 Cu1 S1 K2 91.5(8) 4_565 . . 4_565 ?
K2 Cu1 S1 K2 137(4) . . . 4_565 ?
K2 Cu1 S1 K2 -81.43(18) 4_465 . . 4_565 ?
K2 Cu1 S1 K2 139.6(5) 5_575 . . 4_565 ?
S3 Cu1 S1 K1 -68(17) 4_565 . . 5_665 ?
S3 Cu1 S1 K1 172(16) . . . 5_665 ?
S3 Cu1 S1 K1 53(17) 4_465 . . 5_665 ?
Cu1 Cu1 S1 K1 -130(16) 4_565 . . 5_665 ?
Cu1 Cu1 S1 K1 114(16) 4_465 . . 5_665 ?
Th1 Cu1 S1 K1 40(16) 4_465 . . 5_665 ?
Th1 Cu1 S1 K1 -55(16) 4_565 . . 5_665 ?
K2 Cu1 S1 K1 -10(20) . . . 5_665 ?
K2 Cu1 S1 K1 132(17) 4_465 . . 5_665 ?
K2 Cu1 S1 K1 -147(17) 4_565 . . 5_665 ?
K2 Cu1 S1 K1 -7(17) 5_575 . . 5_665 ?
